data_7039610
loop_
_publ_author_name
'Zhang, Wuyu'
'Saraei, Nina'
'Nie, Hanlin'
'Vaughn, John R.'
'Jones, Alexis S.'
'Mashuta, Mark S.'
'Buchanan, Robert M.'
'Grapperhaus, Craig A.'

_publ_section_title
;
 Reversible methanol addition to copper Schiff base complexes: a kinetic,
 structural and spectroscopic study of reactions at azomethine C[double
 bond, length as m-dash]N bonds.
;
_journal_issue 40
_journal_name_full 'Dalton transactions (Cambridge, England : 2003)'
_journal_page_first 15791
_journal_page_last 15799
_journal_paper_doi 10.1039/c6dt01955b
_journal_volume 45
_journal_year 2016
_chemical_formula_moiety
;
C14 H19 Cl Cu N7 O4, Cl O4 
;
_chemical_formula_sum 'C14 H19 Cl2 Cu N7 O8'
_chemical_formula_weight 547.80
_chemical_name_common
;
[L1Cu(OClO3)]ClO4
;
_chemical_name_systematic
'[([(1-methyl-1H-imidazol-2-yl)methylidene] ({2-[(1-methyl-1H-imidazol-2-yl)methylidene]aminoethyl})amine) (perchlorato)copper(II)]perchlorate'
_space_group_IT_number 2
_symmetry_cell_setting triclinic
_symmetry_space_group_name_Hall '-P 1'
_symmetry_space_group_name_H-M 'P -1'
_atom_sites_solution_hydrogens geom
_atom_sites_solution_primary direct
_atom_sites_solution_secondary difmap
_audit_update_record
;
2016-05-05 deposited with the CCDC.
2016-06-21 downloaded from the CCDC.
;
_cell_angle_alpha 68.941(7)
_cell_angle_beta 75.950(7)
_cell_angle_gamma 88.025(7)
_cell_formula_units_Z 2
_cell_length_a 8.7479(8)
_cell_length_b 10.1421(7)
_cell_length_c 12.9690(10)
_cell_measurement_reflns_used 22959
_cell_measurement_temperature 100.1(3)
_cell_measurement_theta_max 31.0340
_cell_measurement_theta_min 3.6580
_cell_volume 1039.89(16)
_computing_cell_refinement '<i>CrysAlis PRO</i> (Agilent, 2013)'
_computing_data_collection '<i>CrysAlis PRO</i> (Agilent, 2013)'
_computing_data_reduction '<i>CrysAlis PRO</i> (Agilent, 2013)'
_computing_molecular_graphics 'ORTEP-3 (Farrugia, 1997) and Mercury (Macrae<i>et al.</i>, 2006)'
_computing_publication_material 'PLATON (Spek, 2009)'
_computing_structure_refinement '<i>SHELXL-97</i> (Sheldrick, 2008)'
_computing_structure_solution '<i>SHELXS-97</i> (Sheldrick, 2008)'
_diffrn_ambient_temperature 100.1(3)
_diffrn_detector_area_resol_mean 10.2836
_diffrn_measured_fraction_theta_full 0.997
_diffrn_measured_fraction_theta_max 0.997
_diffrn_measurement_details
;
  1 omega  -49.00   23.00   1.0000   15.0000
omega____ theta____ kappa____ phi______ frames
    -      -15.9321   77.0000  120.0000 72

  2 omega  -62.00   50.00   1.0000   15.0000
omega____ theta____ kappa____ phi______ frames
    -       16.2446  -77.0000   60.0000 112

  3 omega  -55.00   50.00   1.0000   15.0000
omega____ theta____ kappa____ phi______ frames
    -       16.2446  -77.0000 -150.0000 105

  4 omega  -10.00   87.00   1.0000   15.0000
omega____ theta____ kappa____ phi______ frames
    -       16.2446   57.0000  -30.0000 97

  5 omega   -2.00   71.00   1.0000   15.0000
omega____ theta____ kappa____ phi______ frames
    -       16.2446   77.0000 -180.0000 73

  6 omega  -56.00   50.00   1.0000   15.0000
omega____ theta____ kappa____ phi______ frames
    -       16.2446  -77.0000  -30.0000 106

  7 omega   -5.00   95.00   1.0000   15.0000
omega____ theta____ kappa____ phi______ frames
    -       16.2446   77.0000   60.0000 100

  8 omega  -90.00   14.00   1.0000   15.0000
omega____ theta____ kappa____ phi______ frames
    -      -15.9321  -57.0000 -150.0000 104

  9 omega  -58.00   46.00   1.0000   15.0000
omega____ theta____ kappa____ phi______ frames
    -       16.2446  -57.0000    0.0000 104

 10 omega  -17.00   95.00   1.0000   15.0000
omega____ theta____ kappa____ phi______ frames
    -       16.2446   77.0000  120.0000 112

 11 omega  -17.00   95.00   1.0000   15.0000
omega____ theta____ kappa____ phi______ frames
    -       16.2446   77.0000    0.0000 112

 12 omega  -58.00   46.00   1.0000   15.0000
omega____ theta____ kappa____ phi______ frames
    -       16.2446  -57.0000 -180.0000 104

 13 omega  -58.00   46.00   1.0000   15.0000
omega____ theta____ kappa____ phi______ frames
    -       16.2446  -57.0000  -90.0000 104

 14 omega  -46.00   58.00   1.0000   15.0000
omega____ theta____ kappa____ phi______ frames
    -      -15.9321   57.0000  120.0000 104

 15 omega  -62.00   50.00   1.0000   15.0000
omega____ theta____ kappa____ phi______ frames
    -       16.2446  -77.0000  -90.0000 112

;
_diffrn_measurement_device_type 'Xcalibur, Ruby, Gemini'
_diffrn_measurement_method '\w scans'
_diffrn_radiation_monochromator graphite
_diffrn_radiation_source 'Enhance (Mo) X-ray Source'
_diffrn_radiation_type 'Mo K\a'
_diffrn_radiation_wavelength 0.71073
_diffrn_reflns_av_R_equivalents 0.0503
_diffrn_reflns_av_sigmaI/netI 0.0201
_diffrn_reflns_limit_h_max 11
_diffrn_reflns_limit_h_min -11
_diffrn_reflns_limit_k_max 13
_diffrn_reflns_limit_k_min -13
_diffrn_reflns_limit_l_max 17
_diffrn_reflns_limit_l_min -17
_diffrn_reflns_number 42429
_diffrn_reflns_theta_full 28.68
_diffrn_reflns_theta_max 28.68
_diffrn_reflns_theta_min 3.22
_exptl_absorpt_coefficient_mu 1.367
_exptl_absorpt_correction_T_max 1.00000
_exptl_absorpt_correction_T_min 0.62689
_exptl_absorpt_correction_type multi-scan
_exptl_absorpt_process_details
;
CrysAlisPro, Agilent Technologies,
Version 1.171.36.32 SCALE3 ABSPACK.
;
_exptl_crystal_colour blue
_exptl_crystal_density_diffrn 1.749
_exptl_crystal_density_method 'not measured'
_exptl_crystal_description plate
_exptl_crystal_F_000 558
_exptl_crystal_recrystallization_method 'Re-crystallisation from solvent'
_exptl_crystal_size_max 0.42
_exptl_crystal_size_mid 0.40
_exptl_crystal_size_min 0.03
_refine_diff_density_max 0.958
_refine_diff_density_min -0.407
_refine_diff_density_rms 0.095
_refine_ls_extinction_method none
_refine_ls_goodness_of_fit_ref 1.041
_refine_ls_hydrogen_treatment mixed
_refine_ls_matrix_type full
_refine_ls_number_parameters 332
_refine_ls_number_reflns 5359
_refine_ls_number_restraints 0
_refine_ls_restrained_S_all 1.041
_refine_ls_R_factor_all 0.0382
_refine_ls_R_factor_gt 0.0350
_refine_ls_shift/su_max 0.000
_refine_ls_shift/su_mean 0.000
_refine_ls_structure_factor_coef Fsqd
_refine_ls_weighting_details 'calc w=1/[\s^2^(Fo^2^)+(0.0416P)^2^+1.3501P] where P=(Fo^2^+2Fc^2^)/3'
_refine_ls_weighting_scheme calc
_refine_ls_wR_factor_gt 0.0861
_refine_ls_wR_factor_ref 0.0892
_reflns_number_gt 4973
_reflns_number_total 5359
_reflns_threshold_expression I>2\s(I)
_cod_data_source_file c6dt01955b2.cif
_cod_data_source_block rmb77ltc_1
_cod_depositor_comments 'Adding full bibliography for 7039610--7039615.cif.'
_cod_original_cell_volume 1039.90(14)
_cod_database_code 7039610
_solvent_exptl_crystal_recrystallization_method acetonitrile/ether

loop_
_symmetry_equiv_pos_as_xyz
'x, y, z'
'-x, -y, -z'

loop_
_atom_site_label
_atom_site_type_symbol
_atom_site_fract_x
_atom_site_fract_y
_atom_site_fract_z
_atom_site_U_iso_or_equiv
_atom_site_adp_type
_atom_site_occupancy
_atom_site_symmetry_multiplicity
_atom_site_calc_flag
_atom_site_refinement_flags
Cu1 Cu -0.01279(3) 0.48938(2) 0.290491(19) 0.01760(7) Uani 1 1 d .
Cl1 Cl -0.34392(5) 0.32573(5) 0.25979(4) 0.02046(10) Uani 1 1 d .
O1 O -0.2005(2) 0.41345(19) 0.20094(14) 0.0346(4) Uani 1 1 d .
O2 O -0.39093(18) 0.27112(17) 0.18326(13) 0.0277(3) Uani 1 1 d .
O3 O -0.4661(2) 0.4068(2) 0.29760(18) 0.0482(5) Uani 1 1 d .
O4 O -0.3184(2) 0.21133(19) 0.35690(16) 0.0423(4) Uani 1 1 d .
N1 N -0.17722(19) 0.59607(17) 0.35514(14) 0.0188(3) Uani 1 1 d .
N2 N -0.29979(19) 0.79485(18) 0.31356(14) 0.0207(3) Uani 1 1 d .
N3 N 0.00906(18) 0.65908(16) 0.15169(13) 0.0176(3) Uani 1 1 d .
N4 N 0.15563(18) 0.43096(17) 0.18807(13) 0.0176(3) Uani 1 1 d .
N5 N 0.03512(19) 0.31452(17) 0.40669(13) 0.0183(3) Uani 1 1 d .
N6 N 0.18938(19) 0.13508(17) 0.43270(14) 0.0188(3) Uani 1 1 d .
N7 N 0.2572(2) 0.6497(2) 0.29399(17) 0.0323(4) Uani 1 1 d .
C1 C -0.1844(2) 0.7214(2) 0.27457(16) 0.0184(3) Uani 1 1 d .
C2 C -0.2928(2) 0.5896(2) 0.44909(17) 0.0216(4) Uani 1 1 d .
H2 H -0.306(3) 0.513(3) 0.513(2) 0.021(6) Uiso 1 1 d .
C3 C -0.3697(2) 0.7124(2) 0.42438(18) 0.0232(4) Uani 1 1 d .
H3 H -0.452(3) 0.741(3) 0.465(2) 0.031(7) Uiso 1 1 d .
C4 C -0.0787(2) 0.7581(2) 0.16146(16) 0.0183(3) Uani 1 1 d .
H4 H -0.078(3) 0.846(3) 0.104(2) 0.019(6) Uiso 1 1 d .
C5 C 0.1316(2) 0.6657(2) 0.05033(16) 0.0184(3) Uani 1 1 d .
H5A H 0.095(3) 0.703(3) -0.015(2) 0.019(6) Uiso 1 1 d .
H5B H 0.216(3) 0.724(3) 0.043(2) 0.020(6) Uiso 1 1 d .
C6 C 0.1862(2) 0.5149(2) 0.06634(16) 0.0200(4) Uani 1 1 d .
H6A H 0.130(3) 0.470(3) 0.036(2) 0.027(6) Uiso 1 1 d .
H6B H 0.292(3) 0.517(3) 0.029(2) 0.023(6) Uiso 1 1 d .
C7 C 0.2239(2) 0.32108(19) 0.23474(16) 0.0176(3) Uani 1 1 d .
H7 H 0.306(3) 0.288(2) 0.199(2) 0.016(5) Uiso 1 1 d .
C8 C 0.1550(2) 0.25527(19) 0.35672(16) 0.0182(3) Uani 1 1 d .
C9 C -0.0071(2) 0.2282(2) 0.51903(16) 0.0201(3) Uani 1 1 d .
H9 H -0.083(3) 0.246(3) 0.570(2) 0.024(6) Uiso 1 1 d .
C10 C 0.0876(2) 0.1164(2) 0.53594(16) 0.0205(4) Uani 1 1 d .
H10 H 0.092(3) 0.041(3) 0.599(2) 0.021(6) Uiso 1 1 d .
C11 C -0.3391(3) 0.9389(2) 0.25243(19) 0.0281(4) Uani 1 1 d .
H11A H -0.2724 0.9733 0.1764 0.042 Uiso 1 1 calc R
H11B H -0.3231 0.9995 0.2917 0.042 Uiso 1 1 calc R
H11C H -0.4475 0.9383 0.2492 0.042 Uiso 1 1 calc R
C12 C 0.3139(2) 0.0419(2) 0.41062(18) 0.0250(4) Uani 1 1 d .
H12A H 0.3261 0.0410 0.3353 0.037 Uiso 1 1 calc R
H12B H 0.2861 -0.0523 0.4655 0.037 Uiso 1 1 calc R
H12C H 0.4114 0.0757 0.4165 0.037 Uiso 1 1 calc R
C13 C 0.3659(3) 0.6845(2) 0.21952(19) 0.0275(4) Uani 1 1 d .
C14 C 0.5028(3) 0.7278(3) 0.1229(2) 0.0362(5) Uani 1 1 d .
H14A H 0.4843 0.6999 0.0634 0.054 Uiso 1 1 calc R
H14B H 0.5937 0.6834 0.1463 0.054 Uiso 1 1 calc R
H14C H 0.5209 0.8288 0.0951 0.054 Uiso 1 1 calc R
Cl2 Cl 0.19385(6) 0.05142(5) 0.11665(4) 0.02137(10) Uani 1 1 d .
O5 O 0.1686(2) 0.19857(16) 0.06310(14) 0.0303(3) Uani 1 1 d .
O6 O 0.20827(19) -0.01774(15) 0.03549(13) 0.0260(3) Uani 1 1 d .
O7 O 0.3392(2) 0.0412(2) 0.15181(17) 0.0407(4) Uani 1 1 d .
O8 O 0.0654(2) -0.0155(2) 0.21245(16) 0.0455(5) Uani 1 1 d .

loop_
_atom_site_aniso_label
_atom_site_aniso_U_11
_atom_site_aniso_U_22
_atom_site_aniso_U_33
_atom_site_aniso_U_23
_atom_site_aniso_U_13
_atom_site_aniso_U_12
Cu1 0.01882(12) 0.01638(12) 0.01743(12) -0.00732(9) -0.00246(8) 0.00211(8)
Cl1 0.0209(2) 0.0208(2) 0.0195(2) -0.00738(17) -0.00419(16) -0.00218(16)
O1 0.0325(8) 0.0438(9) 0.0273(8) -0.0148(7) -0.0009(6) -0.0194(7)
O2 0.0276(7) 0.0320(8) 0.0275(7) -0.0133(6) -0.0090(6) -0.0062(6)
O3 0.0411(10) 0.0630(13) 0.0521(12) -0.0372(10) -0.0097(9) 0.0194(9)
O4 0.0581(12) 0.0320(9) 0.0349(9) 0.0001(7) -0.0253(9) -0.0079(8)
N1 0.0190(7) 0.0192(7) 0.0205(7) -0.0103(6) -0.0040(6) -0.0007(6)
N2 0.0192(7) 0.0237(8) 0.0235(8) -0.0131(7) -0.0063(6) 0.0036(6)
N3 0.0173(7) 0.0185(7) 0.0182(7) -0.0081(6) -0.0043(6) -0.0007(6)
N4 0.0182(7) 0.0185(7) 0.0181(7) -0.0091(6) -0.0039(6) 0.0001(6)
N5 0.0195(7) 0.0193(7) 0.0178(7) -0.0088(6) -0.0039(6) -0.0007(6)
N6 0.0195(7) 0.0186(7) 0.0189(7) -0.0075(6) -0.0045(6) 0.0000(6)
N7 0.0360(10) 0.0335(10) 0.0276(9) -0.0129(8) -0.0062(8) 0.0085(8)
C1 0.0178(8) 0.0196(8) 0.0217(9) -0.0113(7) -0.0060(7) 0.0013(7)
C2 0.0205(9) 0.0243(9) 0.0209(9) -0.0104(8) -0.0028(7) -0.0009(7)
C3 0.0195(9) 0.0281(10) 0.0248(9) -0.0145(8) -0.0029(7) 0.0019(7)
C4 0.0193(8) 0.0185(8) 0.0190(8) -0.0079(7) -0.0064(7) -0.0008(7)
C5 0.0191(8) 0.0179(8) 0.0182(8) -0.0075(7) -0.0033(7) 0.0010(7)
C6 0.0240(9) 0.0197(8) 0.0168(8) -0.0081(7) -0.0038(7) 0.0029(7)
C7 0.0175(8) 0.0184(8) 0.0195(8) -0.0102(7) -0.0038(7) 0.0002(6)
C8 0.0181(8) 0.0185(8) 0.0206(8) -0.0095(7) -0.0054(7) 0.0001(6)
C9 0.0213(9) 0.0215(9) 0.0180(8) -0.0088(7) -0.0028(7) -0.0023(7)
C10 0.0228(9) 0.0214(9) 0.0180(8) -0.0074(7) -0.0050(7) -0.0025(7)
C11 0.0312(11) 0.0267(10) 0.0273(10) -0.0118(8) -0.0072(8) 0.0121(8)
C12 0.0251(9) 0.0224(9) 0.0247(9) -0.0062(8) -0.0054(8) 0.0066(8)
C13 0.0320(11) 0.0278(10) 0.0288(10) -0.0149(8) -0.0116(9) 0.0027(8)
C14 0.0295(11) 0.0441(14) 0.0353(12) -0.0161(11) -0.0047(9) -0.0074(10)
Cl2 0.0255(2) 0.0211(2) 0.0207(2) -0.00996(17) -0.00779(17) 0.00103(16)
O5 0.0411(9) 0.0235(7) 0.0353(8) -0.0158(6) -0.0184(7) 0.0081(6)
O6 0.0343(8) 0.0225(7) 0.0242(7) -0.0132(6) -0.0053(6) 0.0002(6)
O7 0.0436(10) 0.0416(10) 0.0534(11) -0.0246(9) -0.0321(9) 0.0137(8)
O8 0.0507(11) 0.0490(11) 0.0304(9) -0.0181(8) 0.0093(8) -0.0115(9)

loop_
_atom_type_symbol
_atom_type_description
_atom_type_scat_dispersion_real
_atom_type_scat_dispersion_imag
_atom_type_scat_source
C C 0.0033 0.0016 'International Tables Vol C Tables 4.2.6.8 and 6.1.1.4'
H H 0.0000 0.0000 'International Tables Vol C Tables 4.2.6.8 and 6.1.1.4'
N N 0.0061 0.0033 'International Tables Vol C Tables 4.2.6.8 and 6.1.1.4'
O O 0.0106 0.0060 'International Tables Vol C Tables 4.2.6.8 and 6.1.1.4'
Cl Cl 0.1484 0.1585 'International Tables Vol C Tables 4.2.6.8 and 6.1.1.4'
Cu Cu 0.3201 1.2651 'International Tables Vol C Tables 4.2.6.8 and 6.1.1.4'

loop_
_geom_angle_atom_site_label_1
_geom_angle_atom_site_label_2
_geom_angle_atom_site_label_3
_geom_angle
N4 Cu1 N3 81.15(7)
N4 Cu1 N1 163.97(7)
N3 Cu1 N1 82.81(7)
N4 Cu1 N5 82.64(7)
N3 Cu1 N5 161.97(7)
N1 Cu1 N5 113.23(7)
O3 Cl1 O4 108.81(13)
O3 Cl1 O2 109.23(11)
O4 Cl1 O2 109.97(10)
O3 Cl1 O1 110.01(12)
O4 Cl1 O1 109.66(11)
O2 Cl1 O1 109.15(9)
C1 N1 C2 106.51(16)
C1 N1 Cu1 108.87(12)
C2 N1 Cu1 144.51(14)
C1 N2 C3 107.04(16)
C1 N2 C11 126.90(17)
C3 N2 C11 125.98(17)
C4 N3 C5 125.65(16)
C4 N3 Cu1 115.81(13)
C5 N3 Cu1 118.33(12)
C7 N4 C6 126.79(16)
C7 N4 Cu1 116.10(13)
C6 N4 Cu1 117.07(12)
C8 N5 C9 106.25(16)
C8 N5 Cu1 108.97(12)
C9 N5 Cu1 144.77(14)
C8 N6 C10 107.39(16)
C8 N6 C12 126.72(16)
C10 N6 C12 125.89(17)
N1 C1 N2 110.78(17)
N1 C1 C4 119.79(16)
N2 C1 C4 129.38(17)
N1 C2 C3 108.76(18)
N1 C2 H2 120.0(16)
C3 C2 H2 131.2(16)
C2 C3 N2 106.90(17)
C2 C3 H3 132.0(18)
N2 C3 H3 121.1(18)
N3 C4 C1 112.66(17)
N3 C4 H4 125.5(15)
C1 C4 H4 121.8(15)
N3 C5 C6 108.33(15)
N3 C5 H5A 111.2(15)
C6 C5 H5A 110.8(15)
N3 C5 H5B 108.4(15)
C6 C5 H5B 109.7(15)
H5A C5 H5B 108(2)
N4 C6 C5 109.21(15)
N4 C6 H6A 106.8(17)
C5 C6 H6A 111.3(17)
N4 C6 H6B 111.8(16)
C5 C6 H6B 111.2(16)
H6A C6 H6B 107(2)
N4 C7 C8 112.72(17)
N4 C7 H7 124.8(15)
C8 C7 H7 122.5(15)
N5 C8 N6 110.68(16)
N5 C8 C7 119.45(17)
N6 C8 C7 129.84(17)
C10 C9 N5 108.94(17)
C10 C9 H9 127.9(17)
N5 C9 H9 123.1(17)
C9 C10 N6 106.75(17)
C9 C10 H10 131.9(16)
N6 C10 H10 121.3(16)
N2 C11 H11A 109.5
N2 C11 H11B 109.5
H11A C11 H11B 109.5
N2 C11 H11C 109.5
H11A C11 H11C 109.5
H11B C11 H11C 109.5
N6 C12 H12A 109.5
N6 C12 H12B 109.5
H12A C12 H12B 109.5
N6 C12 H12C 109.5
H12A C12 H12C 109.5
H12B C12 H12C 109.5
N7 C13 C14 178.7(2)
C13 C14 H14A 109.5
C13 C14 H14B 109.5
H14A C14 H14B 109.5
C13 C14 H14C 109.5
H14A C14 H14C 109.5
H14B C14 H14C 109.5
O8 Cl2 O5 110.60(12)
O8 Cl2 O7 110.37(13)
O5 Cl2 O7 108.46(10)
O8 Cl2 O6 109.35(10)
O5 Cl2 O6 109.35(9)
O7 Cl2 O6 108.67(10)

loop_
_geom_bond_atom_site_label_1
_geom_bond_atom_site_label_2
_geom_bond_distance
Cu1 N4 1.9600(16)
Cu1 N3 1.9668(16)
Cu1 N1 1.9753(16)
Cu1 N5 1.9815(16)
Cl1 O3 1.4259(19)
Cl1 O4 1.4322(17)
Cl1 O2 1.4387(15)
Cl1 O1 1.4393(16)
N1 C1 1.335(2)
N1 C2 1.364(2)
N2 C1 1.342(2)
N2 C3 1.373(3)
N2 C11 1.465(3)
N3 C4 1.267(2)
N3 C5 1.463(2)
N4 C7 1.269(2)
N4 C6 1.461(2)
N5 C8 1.337(2)
N5 C9 1.367(2)
N6 C8 1.343(2)
N6 C10 1.368(2)
N6 C12 1.461(2)
N7 C13 1.137(3)
C1 C4 1.456(3)
C2 C3 1.366(3)
C2 H2 0.90(3)
C3 H3 0.89(3)
C4 H4 0.93(3)
C5 C6 1.543(3)
C5 H5A 0.93(3)
C5 H5B 0.93(3)
C6 H6A 0.92(3)
C6 H6B 0.93(3)
C7 C8 1.455(3)
C7 H7 0.89(2)
C9 C10 1.366(3)
C9 H9 0.88(3)
C10 H10 0.91(3)
C11 H11A 0.9600
C11 H11B 0.9600
C11 H11C 0.9600
C12 H12A 0.9600
C12 H12B 0.9600
C12 H12C 0.9600
C13 C14 1.452(3)
C14 H14A 0.9600
C14 H14B 0.9600
C14 H14C 0.9600
Cl2 O8 1.4265(18)
Cl2 O5 1.4372(16)
Cl2 O7 1.4403(17)
Cl2 O6 1.4408(14)

loop_
_geom_torsion_atom_site_label_1
_geom_torsion_atom_site_label_2
_geom_torsion_atom_site_label_3
_geom_torsion_atom_site_label_4
_geom_torsion
N4 Cu1 N1 C1 -0.9(3)
N3 Cu1 N1 C1 -0.74(12)
N5 Cu1 N1 C1 170.69(12)
N4 Cu1 N1 C2 174.4(2)
N3 Cu1 N1 C2 174.6(2)
N5 Cu1 N1 C2 -14.0(2)
N4 Cu1 N3 C4 -177.96(14)
N1 Cu1 N3 C4 2.08(14)
N5 Cu1 N3 C4 -151.69(18)
N4 Cu1 N3 C5 -2.88(13)
N1 Cu1 N3 C5 177.16(14)
N5 Cu1 N3 C5 23.4(3)
N3 Cu1 N4 C7 168.81(15)
N1 Cu1 N4 C7 169.0(2)
N5 Cu1 N4 C7 -3.25(14)
N3 Cu1 N4 C6 -13.10(13)
N1 Cu1 N4 C6 -12.9(3)
N5 Cu1 N4 C6 174.84(14)
N4 Cu1 N5 C8 2.18(12)
N3 Cu1 N5 C8 -24.0(3)
N1 Cu1 N5 C8 -175.49(12)
N4 Cu1 N5 C9 -176.8(2)
N3 Cu1 N5 C9 157.0(2)
N1 Cu1 N5 C9 5.5(2)
C2 N1 C1 N2 0.1(2)
Cu1 N1 C1 N2 177.24(12)
C2 N1 C1 C4 -177.65(16)
Cu1 N1 C1 C4 -0.5(2)
C3 N2 C1 N1 -0.1(2)
C11 N2 C1 N1 176.86(18)
C3 N2 C1 C4 177.39(18)
C11 N2 C1 C4 -5.7(3)
C1 N1 C2 C3 -0.1(2)
Cu1 N1 C2 C3 -175.43(17)
N1 C2 C3 N2 0.0(2)
C1 N2 C3 C2 0.0(2)
C11 N2 C3 C2 -176.94(18)
C5 N3 C4 C1 -177.43(16)
Cu1 N3 C4 C1 -2.8(2)
N1 C1 C4 N3 2.2(2)
N2 C1 C4 N3 -175.06(18)
C4 N3 C5 C6 -168.98(17)
Cu1 N3 C5 C6 16.47(19)
C7 N4 C6 C5 -157.20(18)
Cu1 N4 C6 C5 24.95(19)
N3 C5 C6 N4 -25.0(2)
C6 N4 C7 C8 -174.51(17)
Cu1 N4 C7 C8 3.4(2)
C9 N5 C8 N6 0.3(2)
Cu1 N5 C8 N6 -179.10(12)
C9 N5 C8 C7 178.28(16)
Cu1 N5 C8 C7 -1.1(2)
C10 N6 C8 N5 -0.1(2)
C12 N6 C8 N5 -179.20(17)
C10 N6 C8 C7 -177.84(18)
C12 N6 C8 C7 3.1(3)
N4 C7 C8 N5 -1.4(2)
N4 C7 C8 N6 176.09(18)
C8 N5 C9 C10 -0.4(2)
Cu1 N5 C9 C10 178.67(17)
N5 C9 C10 N6 0.3(2)
C8 N6 C10 C9 -0.1(2)
C12 N6 C10 C9 178.98(18)
